data_7035455
loop_
_publ_author_name
'Qian, Xiang-Ying'
'Zhou, Tian-Hua'
'Mao, Jiang-Gao'

_publ_section_title
;
 New thorium(iv)-arsonates with a [Th8O13](6+) octanuclear core.
;
_journal_issue 30
_journal_name_full 'Dalton transactions (Cambridge, England : 2003)'
_journal_page_first 13573
_journal_page_last 13580
_journal_paper_doi 10.1039/c5dt01370d
_journal_volume 44
_journal_year 2015
_chemical_formula_sum 'C72 H108 As12 O100 S12 Th8'
_chemical_formula_weight 5713.66
_chemical_name_systematic
; 
 ? 
;
_space_group_IT_number 2
_symmetry_cell_setting triclinic
_symmetry_space_group_name_Hall '-P 1'
_symmetry_space_group_name_H-M 'P -1'
_atom_sites_solution_hydrogens geom
_atom_sites_solution_primary direct
_atom_sites_solution_secondary difmap
_audit_creation_method SHELXL-97
_audit_update_record
;
2015-04-08 deposited with the CCDC.
2015-06-18 downloaded from the CCDC.
;
_cell_angle_alpha 109.253(2)
_cell_angle_beta 109.589(2)
_cell_angle_gamma 100.914(2)
_cell_formula_units_Z 1
_cell_length_a 15.1529(3)
_cell_length_b 15.9528(4)
_cell_length_c 18.0296(3)
_cell_measurement_reflns_used 38268
_cell_measurement_temperature 90.0(9)
_cell_measurement_theta_max 74.4147
_cell_measurement_theta_min 3.1142
_cell_volume 3649.43(17)
_computing_structure_refinement 'SHELXL-97 (Sheldrick, 1997)'
_computing_structure_solution 'SHELXS-97 (Sheldrick, 1990)'
_diffrn_ambient_temperature 90.0(9)
_diffrn_detector_area_resol_mean 10.3503
_diffrn_measured_fraction_theta_full 0.984
_diffrn_measured_fraction_theta_max 0.984
_diffrn_measurement_device_type 'SuperNova, Dual, Cu at zero, Atlas'
_diffrn_measurement_method 'CCD \w scans'
_diffrn_radiation_monochromator graphite
_diffrn_radiation_source 'fine-focus sealed tube'
_diffrn_radiation_type CuK\a
_diffrn_radiation_wavelength 1.54178
_diffrn_reflns_av_R_equivalents 0.0449
_diffrn_reflns_av_sigmaI/netI 0.0330
_diffrn_reflns_limit_h_max 18
_diffrn_reflns_limit_h_min -18
_diffrn_reflns_limit_k_max 19
_diffrn_reflns_limit_k_min -16
_diffrn_reflns_limit_l_max 22
_diffrn_reflns_limit_l_min -22
_diffrn_reflns_number 61165
_diffrn_reflns_theta_full 74.58
_diffrn_reflns_theta_max 74.58
_diffrn_reflns_theta_min 3.12
_exptl_absorpt_coefficient_mu 31.568
_exptl_absorpt_correction_T_max 0.517
_exptl_absorpt_correction_T_min 0.127
_exptl_absorpt_correction_type analytical
_exptl_absorpt_process_details
;
CrysAlisPro, Agilent Technologies,
Version 1.171.36.20 (release 27-06-2012 CrysAlis171 .NET)
(compiled Jul 11 2012,15:38:31)
Analytical numeric absorption correction using a multifaceted crystal
            model based on expressions derived by R.C. Clark & J.S. Reid.
(Clark, R. C. & Reid, J. S. (1995). Acta Cryst. A51, 887-897)
;
_exptl_crystal_colour light-green
_exptl_crystal_density_diffrn 2.600
_exptl_crystal_density_method 'not measured'
_exptl_crystal_description Prism
_exptl_crystal_F_000 2648
_exptl_crystal_size_max 0.2686
_exptl_crystal_size_mid 0.0706
_exptl_crystal_size_min 0.0541
_refine_diff_density_max 3.785
_refine_diff_density_min -1.564
_refine_diff_density_rms 0.262
_refine_ls_extinction_coef 0.000090(6)
_refine_ls_extinction_expression Fc^*^=kFc[1+0.001xFc^2^\l^3^/sin(2\q)]^-1/4^
_refine_ls_extinction_method SHELXL
_refine_ls_goodness_of_fit_ref 1.057
_refine_ls_hydrogen_treatment constr
_refine_ls_matrix_type full
_refine_ls_number_parameters 944
_refine_ls_number_reflns 14682
_refine_ls_number_restraints 18
_refine_ls_restrained_S_all 1.059
_refine_ls_R_factor_all 0.0349
_refine_ls_R_factor_gt 0.0321
_refine_ls_shift/su_max 0.022
_refine_ls_shift/su_mean 0.000
_refine_ls_structure_factor_coef Fsqd
_refine_ls_weighting_details 'calc w=1/[\s^2^(Fo^2^)+(0.0532P)^2^+23.1897P] where P=(Fo^2^+2Fc^2^)/3'
_refine_ls_weighting_scheme calc
_refine_ls_wR_factor_gt 0.0873
_refine_ls_wR_factor_ref 0.0898
_reflns_number_gt 13881
_reflns_number_total 14682
_reflns_threshold_expression >2sigma(I)
_cod_data_source_file c5dt01370d2.cif
_cod_data_source_block C72H108As12O100S12Th8
_cod_depositor_comments
;
The following automatic conversions were performed:

'_symmetry_cell_setting' value 'Triclinic' changed to 'triclinic'
according to
/usr/data/users/saulius/crontab/automatic-downloads/rss-feeds/RSC/lib/dictionaries/cif_core.dic
dictionary named 'cif_core.dic' version 2.4.2 from 2011-04-26.

Automatic conversion script
Id: cif_fix_values 3271 2015-04-21 07:52:19Z andrius 

 Adding full bibliography for 7035455--7035457.cif.
;
_cod_original_cell_volume 3649.43(13)
_cod_original_sg_symbol_H-M 'P-1   '
_cod_database_code 7035455

loop_
_symmetry_equiv_pos_as_xyz
'x, y, z'
'-x, -y, -z'

loop_
_atom_site_label
_atom_site_type_symbol
_atom_site_fract_x
_atom_site_fract_y
_atom_site_fract_z
_atom_site_U_iso_or_equiv
_atom_site_adp_type
_atom_site_occupancy
_atom_site_symmetry_multiplicity
_atom_site_calc_flag
_atom_site_refinement_flags
Th1 Th 0.608022(15) 0.540329(15) 0.447230(13) 0.01187(6) Uani 1 1 d .
Th2 Th 0.430278(15) 0.278236(15) 0.221130(12) 0.01160(6) Uani 1 1 d .
Th3 Th 0.833709(14) 0.538759(15) 0.671808(12) 0.00975(6) Uani 1 1 d .
Th4 Th 0.521092(13) 0.786001(14) 0.473555(12) 0.00836(6) Uani 1 1 d .
As1 As 0.63909(4) 0.33959(5) 0.44531(4) 0.00837(13) Uani 1 1 d .
As2 As 0.40160(5) 0.52641(5) 0.29409(4) 0.00909(13) Uani 1 1 d .
As3 As 0.71126(5) 0.72615(5) 0.63727(4) 0.01024(13) Uani 1 1 d .
As4 As 0.17756(5) 0.29364(5) 0.12746(4) 0.01239(14) Uani 1 1 d .
As5 As 0.39110(5) 0.07509(5) 0.28383(4) 0.01339(14) Uani 1 1 d .
As6 As 0.76101(5) 0.28937(5) 0.65636(4) 0.01232(14) Uani 1 1 d .
S1 S 0.84049(10) 0.48443(11) 0.45238(9) 0.0109(3) Uani 1 1 d .
S2 S 0.57691(12) 0.49857(13) 0.21806(10) 0.0178(3) Uani 1 1 d .
S3 S 0.77715(11) 0.77825(11) 0.48979(10) 0.0137(3) Uani 1 1 d .
S4 S -0.02576(12) 0.36918(14) 0.09477(10) 0.0228(4) Uani 1 1 d .
S5 S 0.26076(16) 0.01493(14) 0.06219(11) 0.0284(4) Uani 1 1 d .
S6 S 0.62767(10) 0.04930(11) 0.53163(10) 0.0114(3) Uani 1 1 d .
C1 C 0.8940(5) 0.3291(5) 0.4028(4) 0.0190(14) Uani 1 1 d .
H1A H 0.9498 0.3703 0.4070 0.023 Uiso 1 1 calc R
C2 C 0.3221(5) 0.5609(5) 0.1464(4) 0.0176(13) Uani 1 1 d .
H2A H 0.2722 0.5667 0.1649 0.021 Uiso 1 1 calc R
C3 C 0.8038(5) 0.1926(5) 0.5948(4) 0.0176(14) Uani 1 1 d .
C4 C 0.7281(5) 0.2062(5) 0.3925(4) 0.0175(13) Uani 1 1 d .
H4A H 0.6726 0.1654 0.3890 0.021 Uiso 1 1 calc R
C5 C 0.8543(5) 0.8418(5) 0.6032(4) 0.0177(14) Uani 1 1 d .
C6 C 0.7507(4) 0.0972(5) 0.5462(4) 0.0136(12) Uani 1 1 d .
C7 C 0.1225(5) 0.3393(5) 0.0431(4) 0.0172(13) Uani 1 1 d .
C8 C 0.4017(5) 0.5393(5) 0.1924(4) 0.0143(13) Uani 1 1 d .
C9 C 0.8226(5) 0.3622(5) 0.4221(4) 0.0131(12) Uani 1 1 d .
C10 C 0.7400(4) 0.3005(5) 0.4174(4) 0.0137(13) Uani 1 1 d .
C11 C 0.2026(6) -0.0285(5) 0.1188(5) 0.0258(16) Uani 1 1 d .
C12 C 0.9861(5) 0.9377(6) 0.7791(5) 0.0272(17) Uani 1 1 d .
H12A H 1.0306 0.9687 0.8376 0.033 Uiso 1 1 calc R
C13 C 0.2084(5) -0.0445(5) 0.2474(5) 0.0220(15) Uani 1 1 d .
H13A H 0.2425 -0.0293 0.3061 0.026 Uiso 1 1 calc R
C14 C 0.8815(6) 0.2332(6) 0.3771(5) 0.0238(16) Uani 1 1 d .
H14A H 0.9287 0.2104 0.3630 0.029 Uiso 1 1 calc R
C15 C 0.9468(5) 0.9088(5) 0.6303(5) 0.0223(15) Uani 1 1 d .
H15A H 0.9646 0.9214 0.5895 0.027 Uiso 1 1 calc R
C16 C 0.8283(5) 0.8239(5) 0.6654(5) 0.0164(13) Uani 1 1 d .
C17 C 0.7995(6) 0.1714(5) 0.3722(5) 0.0226(15) Uani 1 1 d .
H17A H 0.7920 0.1078 0.3558 0.027 Uiso 1 1 calc R
C18 C 0.2555(5) -0.0065(5) 0.2062(4) 0.0191(14) Uani 1 1 d .
C19 C 0.7941(5) 0.0371(5) 0.5071(5) 0.0214(15) Uani 1 1 d .
H19A H 0.7580 -0.0267 0.4729 0.026 Uiso 1 1 calc R
C20 C 0.9441(5) 0.1683(6) 0.5669(6) 0.0273(17) Uani 1 1 d .
H20A H 1.0082 0.1922 0.5728 0.033 Uiso 1 1 calc R
C21 C 0.0366(5) 0.3652(5) 0.0265(4) 0.0186(14) Uani 1 1 d .
C22 C 0.8931(5) 0.8724(5) 0.7527(5) 0.0207(14) Uani 1 1 d .
H22A H 0.8749 0.8617 0.7940 0.025 Uiso 1 1 calc R
C23 C 0.4760(5) 0.5291(5) 0.1640(4) 0.0189(14) Uani 1 1 d .
C24 C 0.9008(5) 0.2286(5) 0.6058(5) 0.0229(15) Uani 1 1 d .
H24A H 0.9366 0.2926 0.6389 0.028 Uiso 1 1 calc R
C25 C 0.3902(7) 0.5646(7) 0.0448(5) 0.038(2) Uani 1 1 d .
H25A H 0.3862 0.5725 -0.0049 0.045 Uiso 1 1 calc R
C26 C 0.1032(6) -0.0869(6) 0.0735(5) 0.037(2) Uani 1 1 d .
H26A H 0.0677 -0.1001 0.0154 0.044 Uiso 1 1 calc R
C27 C 0.1284(6) 0.3540(7) -0.0845(5) 0.0306(18) Uani 1 1 d .
H27A H 0.1593 0.3509 -0.1216 0.037 Uiso 1 1 calc R
C28 C 0.1101(6) -0.1053(6) 0.2012(6) 0.0305(18) Uani 1 1 d .
H28A H 0.0800 -0.1326 0.2288 0.037 Uiso 1 1 calc R
C29 C 0.4714(6) 0.5432(7) 0.0912(5) 0.0324(19) Uani 1 1 d .
H29A H 0.5216 0.5386 0.0730 0.039 Uiso 1 1 calc R
C30 C 0.0578(6) -0.1251(6) 0.1159(6) 0.034(2) Uani 1 1 d .
H30A H -0.0085 -0.1641 0.0861 0.041 Uiso 1 1 calc R
C31 C 0.8913(6) 0.0732(6) 0.5196(6) 0.0266(17) Uani 1 1 d .
H31A H 0.9212 0.0328 0.4958 0.032 Uiso 1 1 calc R
C32 C 0.3173(6) 0.5738(6) 0.0723(5) 0.0282(17) Uani 1 1 d .
H32A H 0.2644 0.5886 0.0416 0.034 Uiso 1 1 calc R
C33 C 1.0112(5) 0.9558(6) 0.7175(6) 0.0270(17) Uani 1 1 d .
H33A H 1.0722 1.0002 0.7352 0.032 Uiso 1 1 calc R
C34 C 0.1686(5) 0.3349(6) -0.0124(5) 0.0225(15) Uani 1 1 d .
H34A H 0.2262 0.3192 -0.0016 0.027 Uiso 1 1 calc R
C35 C -0.0030(6) 0.3833(6) -0.0452(5) 0.0260(16) Uani 1 1 d .
H35A H -0.0604 0.3994 -0.0563 0.031 Uiso 1 1 calc R
C36 C 0.0431(6) 0.3776(6) -0.1008(5) 0.0277(17) Uani 1 1 d .
H36A H 0.0163 0.3897 -0.1491 0.033 Uiso 1 1 calc R
O1 O 0.5598(3) 0.3622(3) 0.3680(3) 0.0118(9) Uani 1 1 d .
O2 O 0.6858(3) 0.4472(3) 0.5291(3) 0.0113(9) Uani 1 1 d .
O3 O 0.5782(3) 0.2567(3) 0.4637(3) 0.0130(9) Uani 1 1 d .
O4 O 0.7415(3) 0.4882(3) 0.4090(3) 0.0143(9) Uani 1 1 d .
O5 O 0.8770(3) 0.5287(3) 0.5477(3) 0.0137(9) Uani 1 1 d .
O6 O 0.9122(3) 0.5209(4) 0.4253(3) 0.0169(10) Uani 1 1 d .
O7 O 0.4864(3) 0.6189(3) 0.3884(3) 0.0103(8) Uani 1 1 d .
O8 O 0.4464(3) 0.4417(3) 0.3111(3) 0.0137(9) Uani 1 1 d .
O9 O 0.2853(3) 0.5080(3) 0.2836(3) 0.0125(9) Uani 1 1 d .
O10 O 0.5371(4) 0.3980(4) 0.1959(3) 0.0251(11) Uani 1 1 d .
O11 O 0.6505(4) 0.5185(4) 0.1866(4) 0.0285(13) Uani 1 1 d .
O12 O 0.6101(3) 0.5565(4) 0.3105(3) 0.0172(10) Uani 1 1 d .
O13 O 0.6121(3) 0.6976(3) 0.5429(3) 0.0112(9) Uani 1 1 d .
O14 O 0.7327(3) 0.6217(3) 0.6073(3) 0.0116(9) Uani 1 1 d .
O15 O 0.6836(3) 0.7537(3) 0.7218(3) 0.0131(9) Uani 1 1 d .
O16 O 0.6889(3) 0.8078(3) 0.4721(3) 0.0143(9) Uani 1 1 d .
O17 O 0.7519(3) 0.6800(3) 0.4757(3) 0.0152(9) Uani 1 1 d .
O18 O 0.8333(3) 0.8021(4) 0.4445(3) 0.0197(10) Uani 1 1 d .
O19 O 0.2973(3) 0.3168(3) 0.1466(3) 0.0146(9) Uani 1 1 d .
O20 O 0.1560(3) 0.3252(3) 0.2149(3) 0.0138(9) Uani 1 1 d .
O21 O 0.1212(3) 0.1726(3) 0.0731(3) 0.0195(10) Uani 1 1 d .
H21A H 0.1640 0.1474 0.0777 0.029 Uiso 1 1 calc R
O22 O -0.1125(4) 0.3943(5) 0.0587(4) 0.0406(16) Uani 1 1 d .
O23 O -0.0506(4) 0.2761(4) 0.0937(3) 0.0266(12) Uani 1 1 d .
O24 O 0.0478(4) 0.4437(4) 0.1808(3) 0.0222(11) Uani 1 1 d .
O25 O 0.4502(3) 0.1497(3) 0.2566(3) 0.0153(9) Uani 1 1 d .
O26 O 0.3856(3) 0.1205(3) 0.3788(3) 0.0121(9) Uani 1 1 d .
O27 O 0.4601(4) 0.0003(4) 0.2924(3) 0.0196(10) Uani 1 1 d .
H27B H 0.4437 -0.0296 0.3177 0.029 Uiso 1 1 calc R
O28 O 0.2865(4) 0.1185(4) 0.1044(3) 0.0282(12) Uani 1 1 d .
O29 O 0.1895(6) -0.0242(5) -0.0278(4) 0.0461(18) Uani 1 1 d .
O30 O 0.3473(5) -0.0138(5) 0.0758(4) 0.0377(14) Uani 1 1 d .
O31 O 0.8150(3) 0.3819(3) 0.6460(3) 0.0183(10) Uani 1 1 d .
O32 O 0.8162(4) 0.3097(4) 0.7642(3) 0.0243(11) Uani 1 1 d .
H32B H 0.7752 0.2832 0.7766 0.037 Uiso 1 1 calc R
O33 O 0.6408(3) 0.2663(3) 0.6313(3) 0.0127(9) Uani 1 1 d .
O34 O 0.6309(3) 0.0790(3) 0.6175(3) 0.0160(9) Uani 1 1 d .
O35 O 0.6001(3) -0.0526(3) 0.4833(3) 0.0147(9) Uani 1 1 d .
O36 O 0.5666(3) 0.0889(3) 0.4792(3) 0.0141(9) Uani 1 1 d .
O37 O 0.5000 0.5000 0.5000 0.0182(14) Uani 1 2 d SU
O1W O 0.5823(4) 0.2435(4) 0.2147(4) 0.0282(12) Uani 1 1 d .
H1WA H 0.6333 0.2919 0.2508 0.042 Uiso 1 1 d R
H1WB H 0.5870 0.1974 0.2275 0.042 Uiso 1 1 d R
O2W O 0.4140(5) 0.2238(6) 0.0698(4) 0.056(2) Uani 1 1 d .
H2WA H 0.3663 0.2386 0.0425 0.067 Uiso 1 1 d R
H2WB H 0.3938 0.1639 0.0486 0.067 Uiso 1 1 d R
O3W O 0.9971(3) 0.5133(4) 0.6823(3) 0.0207(11) Uani 1 1 d .
H3WC H 1.0465 0.5586 0.7256 0.025 Uiso 1 1 d R
H3WA H 0.9950 0.5123 0.6343 0.025 Uiso 1 1 d R
O4W O 0.9704(4) 0.6947(4) 0.7179(3) 0.0244(11) Uani 1 1 d .
H4WA H 0.9593 0.7313 0.7576 0.029 Uiso 1 1 d R
H4WB H 1.0304 0.7017 0.7476 0.029 Uiso 1 1 d R
O5W O 0.5138(4) 0.7741(4) 0.3274(3) 0.0212(10) Uani 1 1 d .
H5WA H 0.4510 0.7546 0.2985 0.025 Uiso 1 1 d R
H5WB H 0.5264 0.7286 0.2972 0.025 Uiso 1 1 d R
O6W O 0.3361(4) 0.7862(4) 0.2138(3) 0.0273(12) Uani 1 1 d .
H6WA H 0.3283 0.7478 0.1645 0.033 Uiso 1 1 d R
H6WB H 0.3427 0.8368 0.2067 0.033 Uiso 1 1 d R
O7W O 0.2992(6) -0.2144(5) 0.0520(4) 0.0516(18) Uani 1 1 d .
H7WA H 0.2995 -0.1601 0.0547 0.077 Uiso 1 1 d R
H7WB H 0.2427 -0.2551 0.0148 0.077 Uiso 1 1 d R
O8W O 1.1560(6) 0.5076(7) 0.8052(5) 0.064(3) Uani 1 1 d .
H8WB H 1.1294 0.4855 0.8324 0.096 Uiso 1 1 d R
H8WC H 1.1457 0.4631 0.7581 0.096 Uiso 1 1 d R
O9W O 0.2419(6) 0.1291(7) -0.0800(5) 0.078(3) Uani 1 1 d .
H9WA H 0.2558 0.1183 -0.1235 0.118 Uiso 1 1 d R
H9WB H 0.2126 0.0772 -0.0816 0.118 Uiso 1 1 d R
O10W O 1.1738(7) 0.8027(9) 0.8301(6) 0.101(4) Uani 1 1 d .
H10A H 1.1972 0.8428 0.8827 0.152 Uiso 1 1 d R
H10B H 1.1861 0.8302 0.7997 0.152 Uiso 1 1 d R
O11W O 0.7185(7) 0.3212(10) 0.1715(8) 0.111(5) Uani 1 1 d .
H11A H 0.7622 0.2943 0.1756 0.167 Uiso 1 1 d R
H11C H 0.7462 0.3795 0.2059 0.167 Uiso 1 1 d R
O12W O 0.5542(12) 0.2705(12) 0.0221(10) 0.058(4) Uani 0.50 1 d PU
H12E H 0.6116 0.2898 0.0638 0.070 Uiso 0.50 1 d PR
H12D H 0.5099 0.2555 0.0389 0.070 Uiso 0.50 1 d PR
O13W O 0.6684(11) 0.7951(12) 0.2787(9) 0.061(4) Uani 0.50 1 d PU
H13B H 0.7046 0.7619 0.2891 0.091 Uiso 0.50 1 d PR
H13C H 0.6646 0.8272 0.3250 0.091 Uiso 0.50 1 d PR
O14W O 0.8103(12) 0.6711(12) 0.2644(9) 0.061(4) Uani 0.50 1 d P
H14E H 0.8153 0.7060 0.3139 0.073 Uiso 0.50 1 d PR
H14B H 0.7590 0.6220 0.2393 0.073 Uiso 0.50 1 d PR
O15W O 0.3597(19) 0.2750(16) -0.1051(13) 0.094(7) Uani 0.50 1 d P
H15E H 0.4160 0.2780 -0.0708 0.113 Uiso 0.50 1 d PR
H15B H 0.3542 0.2575 -0.1568 0.113 Uiso 0.50 1 d PR
O16W O 0.736(2) 0.9039(19) 0.2284(13) 0.176(18) Uani 0.50 1 d P
H16B H 0.6982 0.8499 0.2157 0.211 Uiso 0.50 1 d PR
H16C H 0.7875 0.9110 0.2715 0.211 Uiso 0.50 1 d PR

loop_
_atom_site_aniso_label
_atom_site_aniso_U_11
_atom_site_aniso_U_22
_atom_site_aniso_U_33
_atom_site_aniso_U_23
_atom_site_aniso_U_13
_atom_site_aniso_U_12
Th1 0.01153(10) 0.00946(12) 0.01046(10) 0.00251(8) 0.00070(8) 0.00539(8)
Th2 0.01121(10) 0.01236(12) 0.00857(10) 0.00245(8) 0.00235(8) 0.00556(8)
Th3 0.00755(9) 0.01025(12) 0.00963(10) 0.00350(8) 0.00222(7) 0.00322(8)
Th4 0.00711(9) 0.00842(11) 0.00968(10) 0.00396(8) 0.00332(7) 0.00321(7)
As1 0.0070(3) 0.0087(3) 0.0093(3) 0.0040(2) 0.0030(2) 0.0031(2)
As2 0.0089(3) 0.0099(3) 0.0079(3) 0.0034(2) 0.0027(2) 0.0043(2)
As3 0.0081(3) 0.0095(3) 0.0100(3) 0.0027(3) 0.0018(2) 0.0029(2)
As4 0.0105(3) 0.0123(4) 0.0093(3) 0.0021(3) 0.0007(2) 0.0041(3)
As5 0.0149(3) 0.0122(4) 0.0103(3) 0.0032(3) 0.0029(3) 0.0065(3)
As6 0.0087(3) 0.0132(4) 0.0135(3) 0.0055(3) 0.0025(2) 0.0048(3)
S1 0.0091(6) 0.0119(8) 0.0136(7) 0.0058(6) 0.0059(5) 0.0049(5)
S2 0.0245(8) 0.0241(9) 0.0192(7) 0.0147(7) 0.0158(6) 0.0164(7)
S3 0.0098(6) 0.0125(8) 0.0218(7) 0.0085(6) 0.0081(6) 0.0054(6)
S4 0.0173(7) 0.0356(11) 0.0125(7) 0.0068(7) 0.0022(6) 0.0165(7)
S5 0.0425(11) 0.0204(10) 0.0141(8) 0.0033(7) 0.0044(7) 0.0152(8)
S6 0.0090(6) 0.0105(8) 0.0162(7) 0.0066(6) 0.0055(5) 0.0044(5)
C1 0.014(3) 0.024(4) 0.021(3) 0.010(3) 0.010(3) 0.007(3)
C2 0.024(3) 0.016(4) 0.016(3) 0.008(3) 0.007(3) 0.013(3)
C3 0.012(3) 0.018(4) 0.024(3) 0.010(3) 0.007(3) 0.007(3)
C4 0.021(3) 0.014(4) 0.020(3) 0.008(3) 0.010(3) 0.007(3)
C5 0.010(3) 0.017(4) 0.023(3) 0.006(3) 0.005(3) 0.006(3)
C6 0.011(3) 0.012(3) 0.023(3) 0.011(3) 0.008(2) 0.007(2)
C7 0.016(3) 0.016(4) 0.014(3) 0.005(3) 0.002(2) 0.005(3)
C8 0.022(3) 0.010(3) 0.008(3) 0.002(2) 0.006(2) 0.006(3)
C9 0.014(3) 0.012(3) 0.014(3) 0.005(2) 0.007(2) 0.005(2)
C10 0.010(3) 0.019(4) 0.011(3) 0.007(3) 0.003(2) 0.005(3)
C11 0.034(4) 0.012(4) 0.018(3) 0.002(3) -0.001(3) 0.010(3)
C12 0.016(3) 0.019(4) 0.030(4) 0.008(3) -0.003(3) 0.003(3)
C13 0.019(3) 0.014(4) 0.026(4) 0.008(3) 0.002(3) 0.005(3)
C14 0.029(4) 0.021(4) 0.039(4) 0.017(3) 0.022(3) 0.020(3)
C15 0.014(3) 0.017(4) 0.037(4) 0.014(3) 0.008(3) 0.006(3)
C16 0.011(3) 0.012(3) 0.025(3) 0.006(3) 0.006(3) 0.006(2)
C17 0.028(4) 0.013(4) 0.034(4) 0.011(3) 0.018(3) 0.011(3)
C18 0.020(3) 0.010(3) 0.018(3) 0.002(3) 0.000(3) 0.005(3)
C19 0.020(3) 0.014(4) 0.034(4) 0.009(3) 0.015(3) 0.008(3)
C20 0.016(3) 0.026(4) 0.051(5) 0.021(4) 0.020(3) 0.012(3)
C21 0.018(3) 0.020(4) 0.012(3) 0.004(3) 0.001(2) 0.009(3)
C22 0.019(3) 0.013(4) 0.025(3) 0.005(3) 0.004(3) 0.009(3)
C23 0.023(3) 0.023(4) 0.014(3) 0.009(3) 0.009(3) 0.010(3)
C24 0.015(3) 0.016(4) 0.035(4) 0.009(3) 0.010(3) 0.004(3)
C25 0.053(5) 0.059(6) 0.025(4) 0.031(4) 0.022(4) 0.036(5)
C26 0.034(4) 0.020(4) 0.022(4) -0.003(3) -0.012(3) 0.008(4)
C27 0.028(4) 0.043(5) 0.018(3) 0.016(4) 0.006(3) 0.010(4)
C28 0.023(4) 0.017(4) 0.037(4) 0.008(3) 0.002(3) 0.004(3)
C29 0.039(4) 0.053(6) 0.026(4) 0.026(4) 0.023(4) 0.028(4)
C30 0.023(4) 0.017(4) 0.036(4) 0.004(3) -0.008(3) -0.001(3)
C31 0.022(3) 0.019(4) 0.047(5) 0.013(3) 0.021(3) 0.013(3)
C32 0.033(4) 0.039(5) 0.016(3) 0.016(3) 0.007(3) 0.019(4)
C33 0.011(3) 0.016(4) 0.043(4) 0.010(3) 0.004(3) -0.001(3)
C34 0.017(3) 0.030(4) 0.019(3) 0.013(3) 0.005(3) 0.007(3)
C35 0.025(4) 0.032(5) 0.016(3) 0.011(3) 0.001(3) 0.013(3)
C36 0.032(4) 0.032(5) 0.016(3) 0.015(3) 0.002(3) 0.010(3)
O1 0.012(2) 0.013(2) 0.0112(19) 0.0056(17) 0.0042(16) 0.0052(17)
O2 0.0090(19) 0.013(2) 0.0097(19) 0.0025(17) 0.0044(16) 0.0026(16)
O3 0.0107(19) 0.013(2) 0.017(2) 0.0084(18) 0.0069(17) 0.0014(17)
O4 0.011(2) 0.017(2) 0.013(2) 0.0047(18) 0.0042(17) 0.0049(18)
O5 0.0084(19) 0.016(2) 0.014(2) 0.0049(18) 0.0033(16) 0.0033(17)
O6 0.014(2) 0.021(3) 0.023(2) 0.011(2) 0.0143(19) 0.0070(19)
O7 0.0095(19) 0.010(2) 0.0082(19) 0.0030(17) 0.0015(15) 0.0031(16)
O8 0.016(2) 0.015(2) 0.012(2) 0.0078(18) 0.0054(17) 0.0086(18)
O9 0.012(2) 0.013(2) 0.015(2) 0.0093(18) 0.0047(17) 0.0051(17)
O10 0.044(3) 0.021(3) 0.024(3) 0.014(2) 0.024(2) 0.018(2)
O11 0.037(3) 0.047(4) 0.041(3) 0.036(3) 0.033(3) 0.033(3)
O12 0.017(2) 0.022(3) 0.017(2) 0.011(2) 0.0080(18) 0.0091(19)
O13 0.0107(19) 0.014(2) 0.0110(19) 0.0075(17) 0.0036(16) 0.0064(17)
O14 0.0106(19) 0.010(2) 0.0111(19) 0.0031(17) 0.0024(16) 0.0038(17)
O15 0.017(2) 0.009(2) 0.015(2) 0.0067(18) 0.0071(17) 0.0040(17)
O16 0.011(2) 0.014(2) 0.024(2) 0.011(2) 0.0097(18) 0.0079(18)
O17 0.012(2) 0.012(2) 0.021(2) 0.0074(19) 0.0074(18) 0.0032(17)
O18 0.016(2) 0.022(3) 0.030(3) 0.015(2) 0.015(2) 0.010(2)
O19 0.011(2) 0.018(3) 0.013(2) 0.0066(18) 0.0032(17) 0.0053(18)
O20 0.016(2) 0.011(2) 0.013(2) 0.0043(18) 0.0047(17) 0.0034(17)
O21 0.015(2) 0.014(3) 0.018(2) 0.0007(19) 0.0008(18) 0.0046(19)
O22 0.034(3) 0.071(5) 0.020(3) 0.015(3) 0.009(2) 0.038(3)
O23 0.020(2) 0.031(3) 0.023(3) 0.008(2) 0.006(2) 0.005(2)
O24 0.029(3) 0.028(3) 0.013(2) 0.009(2) 0.006(2) 0.020(2)
O25 0.021(2) 0.014(2) 0.015(2) 0.0079(19) 0.0083(18) 0.0107(19)
O26 0.012(2) 0.010(2) 0.013(2) 0.0052(18) 0.0047(17) 0.0042(17)
O27 0.028(2) 0.019(3) 0.022(2) 0.012(2) 0.013(2) 0.017(2)
O28 0.036(3) 0.022(3) 0.018(2) 0.005(2) 0.004(2) 0.013(2)
O29 0.073(5) 0.032(4) 0.016(3) 0.008(3) 0.003(3) 0.016(3)
O30 0.054(4) 0.042(4) 0.028(3) 0.015(3) 0.021(3) 0.030(3)
O31 0.015(2) 0.013(2) 0.027(2) 0.008(2) 0.0106(19) 0.0043(18)
O32 0.021(2) 0.036(3) 0.017(2) 0.013(2) 0.0046(19) 0.014(2)
O33 0.0094(19) 0.016(2) 0.013(2) 0.0078(18) 0.0029(16) 0.0057(17)
O34 0.018(2) 0.014(2) 0.019(2) 0.0090(19) 0.0089(18) 0.0074(19)
O35 0.014(2) 0.012(2) 0.021(2) 0.0082(19) 0.0078(18) 0.0067(18)
O36 0.012(2) 0.017(2) 0.017(2) 0.0092(19) 0.0063(17) 0.0081(18)
O37 0.0188(16) 0.0185(17) 0.0184(16) 0.0088(10) 0.0096(11) 0.0038(10)
O1W 0.024(3) 0.034(3) 0.041(3) 0.024(3) 0.020(2) 0.016(2)
O2W 0.030(3) 0.081(6) 0.020(3) -0.007(3) 0.008(3) 0.001(3)
O3W 0.015(2) 0.033(3) 0.020(2) 0.015(2) 0.0091(19) 0.010(2)
O4W 0.018(2) 0.018(3) 0.030(3) 0.004(2) 0.011(2) 0.002(2)
O5W 0.020(2) 0.023(3) 0.016(2) 0.006(2) 0.0058(19) 0.007(2)
O6W 0.038(3) 0.025(3) 0.022(3) 0.013(2) 0.011(2) 0.015(2)
O7W 0.071(5) 0.039(4) 0.036(4) 0.014(3) 0.015(3) 0.020(4)
O8W 0.076(5) 0.131(8) 0.043(4) 0.058(5) 0.043(4) 0.085(6)
O9W 0.059(5) 0.097(7) 0.032(4) 0.023(4) -0.007(3) -0.018(5)
O10W 0.052(5) 0.142(11) 0.055(5) -0.005(6) 0.015(4) 0.018(6)
O11W 0.054(5) 0.200(14) 0.140(10) 0.119(11) 0.064(7) 0.041(7)
O12W 0.059(6) 0.074(7) 0.054(6) 0.031(5) 0.038(5) 0.014(4)
O13W 0.057(6) 0.083(7) 0.046(5) 0.029(5) 0.039(5) -0.002(4)
O14W 0.063(10) 0.060(10) 0.031(7) 0.004(7) 0.018(7) -0.005(8)
O15W 0.14(2) 0.117(19) 0.068(12) 0.045(13) 0.074(14) 0.067(16)
O16W 0.20(3) 0.15(2) 0.045(11) -0.005(13) 0.049(15) -0.12(2)

loop_
_atom_type_symbol
_atom_type_description
_atom_type_scat_dispersion_real
_atom_type_scat_dispersion_imag
_atom_type_scat_source
C C 0.0181 0.0091 'International Tables Vol C Tables 4.2.6.8 and 6.1.1.4'
H H 0.0000 0.0000 'International Tables Vol C Tables 4.2.6.8 and 6.1.1.4'
O O 0.0492 0.0322 'International Tables Vol C Tables 4.2.6.8 and 6.1.1.4'
S S 0.3331 0.5567 'International Tables Vol C Tables 4.2.6.8 and 6.1.1.4'
As As -0.9300 1.0051 'International Tables Vol C Tables 4.2.6.8 and 6.1.1.4'
Th Th -4.1491 12.3296 'International Tables Vol C Tables 4.2.6.8 and 6.1.1.4'

loop_
_geom_angle_atom_site_label_1
_geom_angle_atom_site_label_2
_geom_angle_atom_site_label_3
_geom_angle
_geom_angle_site_symmetry_1
_geom_angle_site_symmetry_3
O37 Th1 O13 77.54(10) . .
O37 Th1 O4 139.69(11) . .
O13 Th1 O4 131.41(14) . .
O37 Th1 O8 76.76(10) . .
O13 Th1 O8 115.62(14) . .
O4 Th1 O8 104.98(14) . .
O37 Th1 O1 82.62(9) . .
O13 Th1 O1 160.15(14) . .
O4 Th1 O1 66.26(14) . .
O8 Th1 O1 58.16(14) . .
O37 Th1 O14 83.62(9) . .
O13 Th1 O14 60.43(14) . .
O4 Th1 O14 88.97(14) . .
O8 Th1 O14 160.33(14) . .
O1 Th1 O14 118.14(14) . .
O37 Th1 O7 82.46(9) . .
O13 Th1 O7 58.86(13) . .
O4 Th1 O7 134.15(14) . .
O8 Th1 O7 59.93(14) . .
O1 Th1 O7 118.07(14) . .
O14 Th1 O7 119.27(14) . .
O37 Th1 O12 140.31(10) . .
O13 Th1 O12 105.24(15) . .
O4 Th1 O12 67.34(15) . .
O8 Th1 O12 66.29(15) . .
O1 Th1 O12 89.65(15) . .
O14 Th1 O12 132.99(15) . .
O7 Th1 O12 67.10(14) . .
O37 Th1 O17 142.02(10) . .
O13 Th1 O17 66.41(14) . .
O4 Th1 O17 67.58(15) . .
O8 Th1 O17 129.17(14) . .
O1 Th1 O17 133.03(14) . .
O14 Th1 O17 68.76(14) . .
O7 Th1 O17 88.70(14) . .
O12 Th1 O17 64.78(15) . .
O37 Th1 O2 76.83(9) . .
O13 Th1 O2 114.94(13) . .
O4 Th1 O2 65.82(14) . .
O8 Th1 O2 114.82(14) . .
O1 Th1 O2 60.10(13) . .
O14 Th1 O2 58.05(14) . .
O7 Th1 O2 159.28(13) . .
O12 Th1 O2 131.39(14) . .
O17 Th1 O2 107.26(14) . .
O37 Th1 As3 81.639(13) . .
O13 Th1 As3 30.13(9) . .
O4 Th1 As3 110.22(10) . .
O8 Th1 As3 143.86(10) . .
O1 Th1 As3 146.41(10) . .
O14 Th1 As3 30.50(10) . .
O7 Th1 As3 88.94(9) . .
O12 Th1 As3 120.81(11) . .
O17 Th1 As3 61.25(10) . .
O2 Th1 As3 87.44(9) . .
O37 Th1 As1 81.116(12) . .
O13 Th1 As1 143.40(10) . .
O4 Th1 As1 59.01(11) . .
O8 Th1 As1 87.46(11) . .
O1 Th1 As1 30.25(10) . .
O14 Th1 As1 88.05(10) . .
O7 Th1 As1 146.11(10) . .
O12 Th1 As1 110.17(11) . .
O17 Th1 As1 121.73(10) . .
O2 Th1 As1 30.12(9) . .
As3 Th1 As1 117.514(17) . .
O19 Th2 O15 76.58(15) . 2_666
O19 Th2 O25 136.26(16) . .
O15 Th2 O25 73.22(16) 2_666 .
O19 Th2 O1 130.71(15) . .
O15 Th2 O1 88.67(15) 2_666 .
O25 Th2 O1 79.55(15) . .
O19 Th2 O2W 74.6(2) . .
O15 Th2 O2W 132.12(18) 2_666 .
O25 Th2 O2W 103.9(2) . .
O1 Th2 O2W 138.76(18) . .
O19 Th2 O8 70.58(15) . .
O15 Th2 O8 79.76(15) 2_666 .
O25 Th2 O8 131.90(14) . .
O1 Th2 O8 60.52(15) . .
O2W Th2 O8 123.6(2) . .
O19 Th2 O1W 141.57(17) . .
O15 Th2 O1W 139.62(17) 2_666 .
O25 Th2 O1W 67.94(17) . .
O1 Th2 O1W 74.08(17) . .
O2W Th2 O1W 69.7(2) . .
O8 Th2 O1W 119.14(17) . .
O19 Th2 O10 85.86(17) . .
O15 Th2 O10 147.63(16) 2_666 .
O25 Th2 O10 134.48(16) . .
O1 Th2 O10 82.43(16) . .
O2W Th2 O10 65.8(2) . .
O8 Th2 O10 68.75(15) . .
O1W Th2 O10 67.00(18) . .
O19 Th2 O28 72.72(17) . .
O15 Th2 O28 72.18(16) 2_666 .
O25 Th2 O28 68.37(16) . .
O1 Th2 O28 146.08(16) . .
O2W Th2 O28 63.2(2) . .
O8 Th2 O28 137.86(16) . .
O1W Th2 O28 102.46(19) . .
O10 Th2 O28 128.17(17) . .
O9 Th3 O31 74.29(16) 2_666 .
O9 Th3 O20 72.73(16) 2_666 2_666
O31 Th3 O20 136.20(16) . 2_666
O9 Th3 O14 88.51(15) 2_666 .
O31 Th3 O14 135.66(16) . .
O20 Th3 O14 71.04(15) 2_666 .
O9 Th3 O2 79.45(14) 2_666 .
O31 Th3 O2 75.97(16) . .
O20 Th3 O2 124.16(15) 2_666 .
O14 Th3 O2 60.65(15) . .
O9 Th3 O5 147.52(15) 2_666 .
O31 Th3 O5 94.17(16) . .
O20 Th3 O5 128.62(16) 2_666 .
O14 Th3 O5 78.77(14) . .
O2 Th3 O5 68.24(13) . .
O9 Th3 O3W 135.80(16) 2_666 .
O31 Th3 O3W 71.53(16) . .
O20 Th3 O3W 116.38(16) 2_666 .
O14 Th3 O3W 135.68(15) . .
O2 Th3 O3W 117.38(15) . .
O5 Th3 O3W 62.66(15) . .
O9 Th3 O24 82.74(16) 2_666 2_666
O31 Th3 O24 78.43(17) . 2_666
O20 Th3 O24 69.56(16) 2_666 2_666
O14 Th3 O24 140.49(15) . 2_666
O2 Th3 O24 151.93(17) . 2_666
O5 Th3 O24 125.36(15) . 2_666
O3W Th3 O24 63.73(15) . 2_666
O9 Th3 O4W 136.00(16) 2_666 .
O31 Th3 O4W 139.90(16) . .
O20 Th3 O4W 63.31(16) 2_666 .
O14 Th3 O4W 79.29(16) . .
O2 Th3 O4W 126.85(16) . .
O5 Th3 O4W 71.03(16) . .
O3W Th3 O4W 68.57(17) . .
O24 Th3 O4W 80.72(18) 2_666 .
O3 Th4 O33 74.43(15) 2_666 2_666
O3 Th4 O26 75.57(15) 2_666 2_666
O33 Th4 O26 139.54(15) 2_666 2_666
O3 Th4 O7 88.79(15) 2_666 .
O33 Th4 O7 75.49(15) 2_666 .
O26 Th4 O7 130.17(15) 2_666 .
O3 Th4 O13 80.01(15) 2_666 .
O33 Th4 O13 129.15(16) 2_666 .
O26 Th4 O13 70.11(15) 2_666 .
O7 Th4 O13 60.60(14) . .
O3 Th4 O16 145.99(15) 2_666 .
O33 Th4 O16 135.04(15) 2_666 .
O26 Th4 O16 83.25(15) 2_666 .
O7 Th4 O16 84.86(14) . .
O13 Th4 O16 67.78(14) . .
O3 Th4 O5W 141.46(16) 2_666 .
O33 Th4 O5W 67.77(15) 2_666 .
O26 Th4 O5W 140.78(16) 2_666 .
O7 Th4 O5W 75.06(15) . .
O13 Th4 O5W 118.73(15) . .
O16 Th4 O5W 68.23(15) . .
O3 Th4 O35 129.98(15) 2_666 1_565
O33 Th4 O35 104.49(15) 2_666 1_565
O26 Th4 O35 75.55(15) 2_666 1_565
O7 Th4 O35 140.43(14) . 1_565
O13 Th4 O35 125.42(14) . 1_565
O16 Th4 O35 67.17(14) . 1_565
O5W Th4 O35 68.93(16) . 1_565
O3 Th4 O36 67.13(15) 2_666 2_666
O33 Th4 O36 70.76(15) 2_666 2_666
O26 Th4 O36 72.90(14) 2_666 2_666
O7 Th4 O36 142.57(14) . 2_666
O13 Th4 O36 135.33(14) . 2_666
O16 Th4 O36 131.05(14) . 2_666
O5W Th4 O36 105.72(15) . 2_666
O35 Th4 O36 65.76(14) 1_565 2_666
O3 As1 O2 112.9(2) . .
O3 As1 O1 111.1(2) . .
O2 As1 O1 99.0(2) . .
O3 As1 C10 107.6(3) . .
O2 As1 C10 112.3(2) . .
O1 As1 C10 114.1(2) . .
O3 As1 Th1 131.24(16) . .
O2 As1 Th1 50.49(15) . .
O1 As1 Th1 49.01(15) . .
C10 As1 Th1 121.2(2) . .
O9 As2 O8 113.0(2) . .
O9 As2 O7 113.2(2) . .
O8 As2 O7 97.4(2) . .
O9 As2 C8 106.4(3) . .
O8 As2 C8 113.4(2) . .
O7 As2 C8 113.6(2) . .
O9 As2 Th1 132.63(15) . .
O8 As2 Th1 48.74(15) . .
O7 As2 Th1 49.29(15) . .
C8 As2 Th1 121.0(2) . .
O15 As3 O13 112.4(2) . .
O15 As3 O14 114.7(2) . .
O13 As3 O14 97.1(2) . .
O15 As3 C16 108.4(3) . .
O13 As3 C16 116.0(3) . .
O14 As3 C16 108.1(2) . .
O15 As3 Th1 132.04(16) . .
O13 As3 Th1 47.91(15) . .
O14 As3 Th1 49.57(14) . .
C16 As3 Th1 119.5(2) . .
O20 As4 O19 115.4(2) . .
O20 As4 O21 105.6(2) . .
O19 As4 O21 107.0(2) . .
O20 As4 C7 118.1(3) . .
O19 As4 C7 105.2(3) . .
O21 As4 C7 104.6(3) . .
O25 As5 O26 116.8(2) . .
O25 As5 O27 104.5(2) . .
O26 As5 O27 106.3(2) . .
O25 As5 C18 120.0(3) . .
O26 As5 C18 102.5(3) . .
O27 As5 C18 105.7(3) . .
O31 As6 O33 115.5(2) . .
O31 As6 O32 108.3(3) . .
O33 As6 O32 105.3(2) . .
O31 As6 C3 102.6(3) . .
O33 As6 C3 118.7(3) . .
O32 As6 C3 105.8(3) . .
O6 S1 O4 114.1(3) . .
O6 S1 O5 111.8(3) . .
O4 S1 O5 111.2(3) . .
O6 S1 C9 107.9(3) . .
O4 S1 C9 104.9(3) . .
O5 S1 C9 106.2(3) . .
O11 S2 O12 113.7(3) . .
O11 S2 O10 112.4(3) . .
O12 S2 O10 111.5(3) . .
O11 S2 C23 106.9(3) . .
O12 S2 C23 105.2(3) . .
O10 S2 C23 106.4(3) . .
O18 S3 O17 114.1(3) . .
O18 S3 O16 111.7(3) . .
O17 S3 O16 111.6(3) . .
O18 S3 C5 107.8(3) . .
O17 S3 C5 104.2(3) . .
O16 S3 C5 106.8(3) . .
O22 S4 O23 113.3(4) . .
O22 S4 O24 112.1(3) . .
O23 S4 O24 113.3(3) . .
O22 S4 C21 106.7(3) . .
O23 S4 C21 106.4(3) . .
O24 S4 C21 104.2(3) . .
O30 S5 O29 114.4(4) . .
O30 S5 O28 112.7(4) . .
O29 S5 O28 111.2(4) . .
O30 S5 C11 104.9(4) . .
O29 S5 C11 107.9(4) . .
O28 S5 C11 105.0(3) . .
O34 S6 O35 115.0(3) . .
O34 S6 O36 112.4(3) . .
O35 S6 O36 111.2(3) . .
O34 S6 C6 106.3(3) . .
O35 S6 C6 105.1(3) . .
O36 S6 C6 106.1(3) . .
C9 C1 C14 119.3(6) . .
C9 C1 H1A 120.3 . .
C14 C1 H1A 120.3 . .
C8 C2 C32 119.7(6) . .
C8 C2 H2A 120.1 . .
C32 C2 H2A 120.1 . .
C6 C3 C24 120.1(6) . .
C6 C3 As6 127.7(5) . .
C24 C3 As6 112.2(5) . .
C10 C4 C17 120.2(6) . .
C10 C4 H4A 119.9 . .
C17 C4 H4A 119.9 . .
C16 C5 C15 119.4(6) . .
C16 C5 S3 122.3(5) . .
C15 C5 S3 118.2(6) . .
C3 C6 C19 119.9(6) . .
C3 C6 S6 121.2(5) . .
C19 C6 S6 118.9(5) . .
C34 C7 C21 119.0(6) . .
C34 C7 As4 113.6(5) . .
C21 C7 As4 127.0(5) . .
C2 C8 C23 120.3(6) . .
C2 C8 As2 115.8(5) . .
C23 C8 As2 123.9(5) . .
C1 C9 C10 120.2(6) . .
C1 C9 S1 117.7(5) . .
C10 C9 S1 122.2(5) . .
C4 C10 C9 120.4(6) . .
C4 C10 As1 116.2(5) . .
C9 C10 As1 123.4(5) . .
C18 C11 C26 120.6(8) . .
C18 C11 S5 120.7(6) . .
C26 C11 S5 118.7(6) . .
C33 C12 C22 119.6(7) . .
C33 C12 H12A 120.2 . .
C22 C12 H12A 120.2 . .
C18 C13 C28 120.3(7) . .
C18 C13 H13A 119.8 . .
C28 C13 H13A 119.8 . .
C17 C14 C1 120.8(6) . .
C17 C14 H14A 119.6 . .
C1 C14 H14A 119.6 . .
C33 C15 C5 119.9(7) . .
C33 C15 H15A 120.1 . .
C5 C15 H15A 120.1 . .
C22 C16 C5 120.1(6) . .
C22 C16 As3 115.8(5) . .
C5 C16 As3 123.9(5) . .
C14 C17 C4 119.2(7) . .
C14 C17 H17A 120.4 . .
C4 C17 H17A 120.4 . .
C13 C18 C11 119.0(7) . .
C13 C18 As5 112.4(5) . .
C11 C18 As5 128.6(6) . .
C31 C19 C6 119.6(7) . .
C31 C19 H19A 120.2 . .
C6 C19 H19A 120.2 . .
C31 C20 C24 119.7(6) . .
C31 C20 H20A 120.2 . .
C24 C20 H20A 120.2 . .
C35 C21 C7 120.4(7) . .
C35 C21 S4 119.3(5) . .
C7 C21 S4 120.2(5) . .
C16 C22 C12 120.2(7) . .
C16 C22 H22A 119.9 . .
C12 C22 H22A 119.9 . .
C29 C23 C8 119.6(7) . .
C29 C23 S2 118.2(6) . .
C8 C23 S2 122.2(5) . .
C3 C24 C20 119.8(7) . .
C3 C24 H24A 120.1 . .
C20 C24 H24A 120.1 . .
C32 C25 C29 120.6(7) . .
C32 C25 H25A 119.7 . .
C29 C25 H25A 119.7 . .
C30 C26 C11 119.4(7) . .
C30 C26 H26A 120.3 . .
C11 C26 H26A 120.3 . .
C36 C27 C34 120.1(7) . .
C36 C27 H27A 119.9 . .
C34 C27 H27A 119.9 . .
C30 C28 C13 120.5(8) . .
C30 C28 H28A 119.8 . .
C13 C28 H28A 119.8 . .
C23 C29 C25 119.7(7) . .
C23 C29 H29A 120.2 . .
C25 C29 H29A 120.2 . .
C28 C30 C26 120.1(7) . .
C28 C30 H30A 119.9 . .
C26 C30 H30A 119.9 . .
C20 C31 C19 120.8(7) . .
C20 C31 H31A 119.6 . .
C19 C31 H31A 119.6 . .
C25 C32 C2 120.1(7) . .
C25 C32 H32A 120.0 . .
C2 C32 H32A 120.0 . .
C15 C33 C12 120.9(7) . .
C15 C33 H33A 119.6 . .
C12 C33 H33A 119.6 . .
C7 C34 C27 120.2(7) . .
C7 C34 H34A 119.9 . .
C27 C34 H34A 119.9 . .
C21 C35 C36 120.0(7) . .
C21 C35 H35A 120.0 . .
C36 C35 H35A 120.0 . .
C27 C36 C35 120.3(7) . .
C27 C36 H36A 119.9 . .
C35 C36 H36A 119.9 . .
As1 O1 Th2 139.2(2) . .
As1 O1 Th1 100.74(19) . .
Th2 O1 Th1 120.04(18) . .
As1 O2 Th3 138.2(2) . .
As1 O2 Th1 99.39(18) . .
Th3 O2 Th1 117.69(17) . .
As1 O3 Th4 148.9(3) . 2_666
S1 O4 Th1 139.3(3) . .
S1 O5 Th3 145.0(3) . .
As2 O7 Th4 141.0(2) . .
As2 O7 Th1 100.5(2) . .
Th4 O7 Th1 118.52(16) . .
As2 O8 Th2 136.8(2) . .
As2 O8 Th1 101.2(2) . .
Th2 O8 Th1 117.42(17) . .
As2 O9 Th3 149.0(2) . 2_666
S2 O10 Th2 144.6(3) . .
S2 O12 Th1 140.1(3) . .
As3 O13 Th4 135.8(2) . .
As3 O13 Th1 102.0(2) . .
Th4 O13 Th1 118.64(16) . .
As3 O14 Th3 139.7(2) . .
As3 O14 Th1 99.93(19) . .
Th3 O14 Th1 120.34(17) . .
As3 O15 Th2 148.2(3) . 2_666
S3 O16 Th4 146.1(3) . .
S3 O17 Th1 141.9(3) . .
As4 O19 Th2 136.4(3) . .
As4 O20 Th3 141.2(3) . 2_666
As4 O21 H21A 109.5 . .
S4 O24 Th3 139.9(3) . 2_666
As5 O25 Th2 138.1(2) . .
As5 O26 Th4 144.5(2) . 2_666
As5 O27 H27B 109.5 . .
S5 O28 Th2 144.4(3) . .
As6 O31 Th3 146.3(3) . .
As6 O32 H32B 109.5 . .
As6 O33 Th4 149.1(2) . 2_666
S6 O35 Th4 145.1(3) . 1_545
S6 O36 Th4 129.1(2) . 2_666
Th1 O37 Th1 180.0 2_666 .
Th2 O1W H1WA 109.2 . .
Th2 O1W H1WB 109.6 . .
H1WA O1W H1WB 109.5 . .
Th2 O2W H2WA 105.9 . .
Th2 O2W H2WB 105.7 . .
H2WA O2W H2WB 106.3 . .
Th3 O3W H3WC 111.4 . .
Th3 O3W H3WA 100.0 . .
H3WC O3W H3WA 111.8 . .
Th3 O4W H4WA 99.2 . .
Th3 O4W H4WB 118.2 . .
H4WA O4W H4WB 99.4 . .
Th4 O5W H5WA 98.8 . .
Th4 O5W H5WB 118.4 . .
H5WA O5W H5WB 99.0 . .
H6WA O6W H6WB 100.1 . .
H7WA O7W H7WB 109.5 . .
H8WB O8W H8WC 109.5 . .
H9WA O9W H9WB 109.5 . .
H10A O10W H10B 109.5 . .
H11A O11W H11C 109.5 . .
H12E O12W H12D 109.6 . .
H13B O13W H13C 109.5 . .
H14E O14W H14B 110.1 . .
H15E O15W H15B 111.2 . .
H16B O16W H16C 101.5 . .

loop_
_geom_bond_atom_site_label_1
_geom_bond_atom_site_label_2
_geom_bond_distance
_geom_bond_site_symmetry_2
Th1 O37 2.2467(2) .
Th1 O13 2.507(4) .
Th1 O4 2.541(4) .
Th1 O8 2.542(4) .
Th1 O1 2.547(5) .
Th1 O14 2.555(4) .
Th1 O7 2.557(4) .
Th1 O12 2.571(5) .
Th1 O17 2.576(4) .
Th1 O2 2.592(5) .
Th1 As3 3.3055(7) .
Th1 As1 3.3146(7) .
Th2 O19 2.332(4) .
Th2 O15 2.345(4) 2_666
Th2 O25 2.382(5) .
Th2 O1 2.417(4) .
Th2 O2W 2.483(6) .
Th2 O8 2.489(5) .
Th2 O1W 2.499(5) .
Th2 O10 2.525(5) .
Th2 O28 2.637(6) .
Th3 O9 2.304(4) 2_666
Th3 O31 2.331(5) .
Th3 O20 2.375(4) 2_666
Th3 O14 2.457(4) .
Th3 O2 2.488(4) .
Th3 O5 2.500(4) .
Th3 O3W 2.540(5) .
Th3 O24 2.547(5) 2_666
Th3 O4W 2.588(5) .
Th4 O3 2.295(4) 2_666
Th4 O33 2.315(4) 2_666
Th4 O26 2.317(4) 2_666
Th4 O7 2.443(4) .
Th4 O13 2.489(4) .
Th4 O16 2.510(4) .
Th4 O5W 2.542(5) .
Th4 O35 2.547(5) 1_565
Th4 O36 2.667(4) 2_666
As1 O3 1.656(4) .
As1 O2 1.686(4) .
As1 O1 1.700(4) .
As1 C10 1.910(6) .
As2 O9 1.665(4) .
As2 O8 1.691(5) .
As2 O7 1.697(4) .
As2 C8 1.912(6) .
As3 O15 1.657(4) .
As3 O13 1.696(4) .
As3 O14 1.703(4) .
As3 C16 1.914(7) .
As4 O20 1.652(4) .
As4 O19 1.671(4) .
As4 O21 1.728(5) .
As4 C7 1.910(7) .
As5 O25 1.653(5) .
As5 O26 1.662(4) .
As5 O27 1.739(5) .
As5 C18 1.932(7) .
As6 O31 1.646(5) .
As6 O33 1.657(4) .
As6 O32 1.725(5) .
As6 C3 1.941(7) .
S1 O6 1.436(4) .
S1 O4 1.464(4) .
S1 O5 1.474(4) .
S1 C9 1.781(7) .
S2 O11 1.441(5) .
S2 O12 1.460(5) .
S2 O10 1.465(6) .
S2 C23 1.767(7) .
S3 O18 1.444(5) .
S3 O17 1.454(5) .
S3 O16 1.471(4) .
S3 C5 1.777(7) .
S4 O22 1.452(6) .
S4 O23 1.453(6) .
S4 O24 1.478(5) .
S4 C21 1.778(7) .
S5 O30 1.441(6) .
S5 O29 1.446(6) .
S5 O28 1.479(6) .
S5 C11 1.771(9) .
S6 O34 1.443(5) .
S6 O35 1.464(5) .
S6 O36 1.476(5) .
S6 C6 1.769(6) .
C1 C9 1.385(9) .
C1 C14 1.399(11) .
C1 H1A 0.9300 .
C2 C8 1.392(9) .
C2 C32 1.398(10) .
C2 H2A 0.9300 .
C3 C6 1.384(10) .
C3 C24 1.393(9) .
C4 C10 1.376(10) .
C4 C17 1.404(9) .
C4 H4A 0.9300 .
C5 C16 1.399(10) .
C5 C15 1.405(9) .
C6 C19 1.397(9) .
C7 C34 1.390(10) .
C7 C21 1.407(9) .
C8 C23 1.398(9) .
C9 C10 1.397(9) .
C11 C18 1.389(10) .
C11 C26 1.394(11) .
C12 C33 1.382(12) .
C12 C22 1.402(10) .
C12 H12A 0.9300 .
C13 C18 1.384(11) .
C13 C28 1.393(10) .
C13 H13A 0.9300 .
C14 C17 1.389(10) .
C14 H14A 0.9300 .
C15 C33 1.380(11) .
C15 H15A 0.9300 .
C16 C22 1.384(10) .
C17 H17A 0.9300 .
C19 C31 1.386(10) .
C19 H19A 0.9300 .
C20 C31 1.377(11) .
C20 C24 1.396(10) .
C20 H20A 0.9300 .
C21 C35 1.381(10) .
C22 H22A 0.9300 .
C23 C29 1.384(10) .
C24 H24A 0.9300 .
C25 C32 1.366(12) .
C25 C29 1.409(12) .
C25 H25A 0.9300 .
C26 C30 1.391(14) .
C26 H26A 0.9300 .
C27 C36 1.378(12) .
C27 C34 1.399(10) .
C27 H27A 0.9300 .
C28 C30 1.365(12) .
C28 H28A 0.9300 .
C29 H29A 0.9300 .
C30 H30A 0.9300 .
C31 H31A 0.9300 .
C32 H32A 0.9300 .
C33 H33A 0.9300 .
C34 H34A 0.9300 .
C35 C36 1.390(11) .
C35 H35A 0.9300 .
C36 H36A 0.9300 .
O3 Th4 2.295(4) 2_666
O9 Th3 2.304(4) 2_666
O15 Th2 2.345(4) 2_666
O20 Th3 2.375(4) 2_666
O21 H21A 0.8200 .
O24 Th3 2.547(5) 2_666
O26 Th4 2.317(4) 2_666
O27 H27B 0.8200 .
O32 H32B 0.8200 .
O33 Th4 2.315(4) 2_666
O35 Th4 2.547(5) 1_545
O36 Th4 2.667(4) 2_666
O37 Th1 2.2467(2) 2_666
O1W H1WA 0.8500 .
O1W H1WB 0.8499 .
O2W H2WA 0.8501 .
O2W H2WB 0.8502 .
O3W H3WC 0.8500 .
O3W H3WA 0.8501 .
O4W H4WA 0.8501 .
O4W H4WB 0.8499 .
O5W H5WA 0.8500 .
O5W H5WB 0.8499 .
O6W H6WA 0.8501 .
O6W H6WB 0.8500 .
O7W H7WA 0.8499 .
O7W H7WB 0.8500 .
O8W H8WB 0.8500 .
O8W H8WC 0.8500 .
O9W H9WA 0.8500 .
O9W H9WB 0.8500 .
O10W H10A 0.8500 .
O10W H10B 0.8501 .
O11W H11A 0.8501 .
O11W H11C 0.8500 .
O12W H12E 0.8500 .
O12W H12D 0.8500 .
O13W H13B 0.8500 .
O13W H13C 0.8501 .
O14W H14E 0.8501 .
O14W H14B 0.8500 .
O15W H15E 0.8501 .
O15W H15B 0.8501 .
O16W H16B 0.8501 .
O16W H16C 0.8499 .

loop_
_geom_hbond_atom_site_label_D
_geom_hbond_atom_site_label_H
_geom_hbond_atom_site_label_A
_geom_hbond_distance_DH
_geom_hbond_distance_HA
_geom_hbond_distance_DA
_geom_hbond_angle_DHA
_geom_hbond_site_symmetry_A
O21 H21A O28 0.82 1.94 2.743(7) 166.4 .
O1W H1WA O11W 0.85 2.32 2.673(10) 105.4 .
O1W H1WA O10 0.85 2.65 2.773(8) 89.1 .
O1W H1WB O25 0.85 2.36 2.729(7) 107.1 .
O5W H5WB O13W 0.85 2.39 2.765(14) 107.3 .
O2W H2WA O9W 0.85 2.21 2.733(10) 119.4 .
O3W H3WC O8W 0.85 2.27 2.710(8) 112.4 .
O3W H3WA O5 0.85 2.07 2.620(7) 122.0 .
O12W H12E O11W 0.85 1.90 2.72(2) 164.1 .
O12W H12D O2W 0.85 1.77 2.618(15) 177.6 .
O13W H13C O5W 0.85 2.30 2.765(13) 114.5 .
O14W H14B O11 0.85 1.79 2.645(17) 179.7 .
O16W H16B O13W 0.85 1.76 2.43(2) 133.4 .
O32 H32B O6W 0.82 1.93 2.740(8) 170.7 2_666
O3W H3WA O6 0.85 2.08 2.706(6) 129.9 2_766
O4W H4WA O20 0.85 2.10 2.611(7) 118.5 2_666
O5W H5WA O33 0.85 2.22 2.714(6) 117.1 2_666
O6W H6WA O7W 0.85 2.23 2.777(9) 122.0 1_565
O9W H9WA O16W 0.85 1.85 2.70(2) 169.6 2_665
O11W H11A O10W 0.85 1.97 2.791(18) 162.1 2_766
O16W H16B O15W 0.85 2.07 2.70(3) 130.9 2_665
